data_2008137
loop_
_publ_author_name
'Yokota, Yasuno'
'Young Jr, Victor G.'
'Verkade, John G.'

_publ_contact_author
; Professor John G. Verkade
  Department of Chemistry
  Iowa State University
  Ames
  Iowa  50011-3111
  USA
;
_publ_section_title
;
 The homoleptic lithium complex [Li(CH~3~CN)~4~]ClO~4~
;
_journal_issue 2
_journal_name_full 'Acta Crystallographica Section C'
_journal_page_first 196
_journal_page_last 198
_journal_paper_doi 10.1107/S0108270198011834
_journal_volume 55
_journal_year 1999
_chemical_formula_iupac '[Li (C2 H3 N)4] Cl O4'
_chemical_formula_moiety 'C8 H12 Li N4 1+ , Cl O4 1-'
_chemical_formula_sum 'C8 H12 Cl Li N4 O4'
_chemical_formula_weight 270.61
_chemical_name_systematic
;
Tetra(acetonitrile-N)lithium perchlorate
;
_space_group_IT_number 33
_symmetry_cell_setting orthorhombic
_symmetry_space_group_name_Hall 'P 2c -2n'
_symmetry_space_group_name_H-M 'P n a 21'
_audit_creation_method SHELXL
_cell_angle_alpha 90.00
_cell_angle_beta 90.00
_cell_angle_gamma 90.00
_cell_formula_units_Z 12
_cell_length_a 24.1291(3)
_cell_length_b 8.42810(10)
_cell_length_c 20.6083(3)
_cell_measurement_reflns_used 7172
_cell_measurement_temperature 173(2)
_cell_measurement_theta_max 27.5
_cell_measurement_theta_min 1.69
_cell_volume 4190.95(9)
_computing_cell_refinement 'SAINT (Siemens,1995)'
_computing_data_collection 'SMART (Siemens,1994b)'
_computing_data_reduction SAINT
_computing_molecular_graphics SHELXTL
_computing_publication_material SHELXTL
_computing_structure_refinement SHELXTL
_computing_structure_solution 'SHELXTL (Siemens, 1994a)'
_diffrn_ambient_temperature 173(2)
_diffrn_measurement_device 'Siemens SMART CCD'
_diffrn_measurement_method '\w scans'
_diffrn_radiation_monochromator graphite
_diffrn_radiation_source 'fine-focus sealed tube'
_diffrn_radiation_type MoK\a
_diffrn_radiation_wavelength 0.71073
_diffrn_reflns_av_R_equivalents 0.038
_diffrn_reflns_av_sigmaI/netI 0.050
_diffrn_reflns_limit_h_max 31
_diffrn_reflns_limit_h_min 0
_diffrn_reflns_limit_k_max 10
_diffrn_reflns_limit_k_min 0
_diffrn_reflns_limit_l_max 26
_diffrn_reflns_limit_l_min -26
_diffrn_reflns_number 35976
_diffrn_reflns_theta_max 27.5
_diffrn_reflns_theta_min 1.69
_exptl_absorpt_coefficient_mu 0.283
_exptl_absorpt_correction_T_max 0.946
_exptl_absorpt_correction_T_min 0.817
_exptl_absorpt_correction_type 'multi-scan (Blessing, 1995)'
_exptl_crystal_colour colorless
_exptl_crystal_density_diffrn 1.287
_exptl_crystal_density_meas ?
_exptl_crystal_density_method 'not measured'
_exptl_crystal_description spheroid
_exptl_crystal_F_000 1680
_exptl_crystal_size_max 0.2
_exptl_crystal_size_mid 0.2
_exptl_crystal_size_min 0.2
_refine_diff_density_max 0.281
_refine_diff_density_min -0.265
_refine_ls_abs_structure_details 'Flack (1983)'
_refine_ls_abs_structure_Flack 0.23(8)
_refine_ls_extinction_coef 0.00164(14)
_refine_ls_extinction_method SHELXTL
_refine_ls_goodness_of_fit_obs 1.113
_refine_ls_goodness_of_fit_ref 1.053
_refine_ls_hydrogen_treatment refxyz
_refine_ls_matrix_type full
_refine_ls_number_parameters 501
_refine_ls_number_reflns 9513
_refine_ls_number_restraints 1
_refine_ls_restrained_S_all 1.053
_refine_ls_R_factor_all 0.083
_refine_ls_R_factor_gt 0.057
_refine_ls_shift/su_max 0.006
_refine_ls_shift/su_mean 0.000
_refine_ls_structure_factor_coef Fsqd
_refine_ls_weighting_details 'w = 1/[\s^2^(Fo^2^)+(0.0304P)^2^+2.7861P] where P=(Fo^2^+2Fc^2^)/3'
_refine_ls_weighting_scheme calc
_refine_ls_wR_factor_ref 0.116
_reflns_number_observed 7196
_reflns_number_total 9513
_reflns_observed_criterion I>2\s(I)
_cod_data_source_file da1013.cif
_cod_data_source_block verkadex
_cod_depositor_comments
;
The following automatic conversions were performed:

'_chemical_melting_point' value 'not measured' was changed to '?' -
the value is undefined or not given.

Automatic conversion script
Id: cif_fix_values 1715 2011-07-08 13:25:40Z adriana 

The following automatic conversions were performed:

'_exptl_crystal_density_meas' value 'not measured' was changed to '?'
- the value is perceived as not measured.

Automatic conversion script
Id: cif_fix_values 3008 2015-01-20 13:52:24Z robertas 

The following automatic conversions were performed:

'_refine_ls_weighting_scheme' value 'calc w =
1/[\s^2^(Fo^2^)+(0.0304P)^2^+2.7861P] where P=(Fo^2^+2Fc^2^)/3' was
changed to 'calc'. New tag '_refine_ls_weighting_details' was
created. The value of the new tag was set to 'w =
1/[\s^2^(Fo^2^)+(0.0304P)^2^+2.7861P] where P=(Fo^2^+2Fc^2^)/3'.

Automatic conversion script
Id: cif_fix_values 3143 2015-03-26 13:38:13Z robertas 
;
_cod_original_cell_volume 4190.96(9)
_cod_database_code 2008137

loop_
_symmetry_equiv_pos_as_xyz
'x, y, z'
'-x, -y, z+1/2'
'x+1/2, -y+1/2, z'
'-x+1/2, y+1/2, z+1/2'

loop_
_atom_site_aniso_label
_atom_site_aniso_U_11
_atom_site_aniso_U_22
_atom_site_aniso_U_33
_atom_site_aniso_U_12
_atom_site_aniso_U_13
_atom_site_aniso_U_23
Li1 0.033(2) 0.039(2) 0.037(3) 0.002(2) 0.006(4) 0.016(4)
N11 0.0415(14) 0.0380(13) 0.0386(14) 0.0025(11) 0.000(2) 0.000(2)
C11 0.0266(14) 0.041(2) 0.0275(14) -0.0008(11) -0.004(2) 0.000(3)
C12 0.045(2) 0.0341(14) 0.036(2) -0.0016(12) 0.000(2) 0.001(3)
N12 0.0338(13) 0.0418(13) 0.0516(14) 0.0013(10) 0.004(2) 0.002(2)
C13 0.0342(15) 0.0367(14) 0.035(2) -0.0010(11) 0.003(2) -0.002(2)
C14 0.032(2) 0.051(2) 0.059(3) 0.0051(13) -0.007(2) -0.010(3)
N13 0.050(2) 0.040(2) 0.039(2) 0.002(2) -0.004(2) 0.005(2)
C15 0.028(2) 0.030(2) 0.041(2) 0.002(2) 0.003(2) 0.004(2)
C16 0.044(2) 0.041(2) 0.039(2) 0.002(2) -0.007(2) -0.002(2)
N14 0.045(2) 0.045(2) 0.051(3) 0.003(2) 0.013(2) 0.011(2)
C17 0.036(2) 0.035(2) 0.032(2) -0.002(2) 0.004(2) 0.004(2)
C18 0.050(3) 0.062(3) 0.031(2) -0.014(2) 0.008(2) -0.006(2)
Li2 0.036(3) 0.038(3) 0.034(3) -0.007(3) -0.003(3) 0.002(3)
N21 0.037(2) 0.049(2) 0.042(2) -0.0010(14) -0.0022(15) 0.0017(14)
C21 0.039(2) 0.034(2) 0.031(2) -0.0054(14) -0.001(2) -0.0013(14)
C22 0.043(2) 0.039(2) 0.061(3) 0.011(2) 0.001(2) -0.002(2)
N22 0.049(2) 0.038(2) 0.047(2) -0.0055(13) 0.003(2) 0.0049(14)
C23 0.033(2) 0.043(2) 0.030(2) 0.0006(14) 0.001(2) 0.001(2)
C24 0.044(3) 0.037(2) 0.042(3) 0.003(2) -0.002(3) -0.003(2)
N23 0.036(2) 0.041(2) 0.035(2) -0.0074(13) -0.0044(13) 0.0021(13)
C25 0.031(2) 0.035(2) 0.033(2) -0.0020(13) -0.005(2) -0.0045(14)
C26 0.062(2) 0.046(2) 0.034(2) -0.007(2) 0.003(2) 0.007(2)
N24 0.034(2) 0.046(2) 0.032(2) -0.0028(13) 0.0048(14) -0.0030(13)
C27 0.033(2) 0.033(2) 0.036(2) 0.0050(14) 0.009(2) 0.0018(14)
C28 0.045(2) 0.053(3) 0.034(2) -0.008(2) -0.009(2) 0.000(2)
Li3 0.031(3) 0.043(3) 0.033(3) -0.003(3) -0.001(3) -0.006(3)
N31 0.0352(15) 0.045(2) 0.039(2) -0.0019(12) 0.001(2) 0.0018(14)
C31 0.033(2) 0.0318(15) 0.029(2) 0.0051(13) -0.001(2) -0.0001(14)
C32 0.032(2) 0.043(2) 0.052(3) -0.001(2) -0.001(2) -0.005(2)
N32 0.038(2) 0.048(2) 0.040(2) -0.0028(14) -0.0006(15) 0.0023(15)
C33 0.031(2) 0.034(2) 0.037(2) -0.0027(14) 0.006(2) -0.0027(15)
C34 0.062(3) 0.044(2) 0.046(3) 0.003(2) -0.006(3) 0.006(2)
N33 0.035(2) 0.040(2) 0.043(2) 0.0043(13) -0.0018(14) -0.0011(14)
C35 0.030(2) 0.031(2) 0.040(2) -0.0028(14) 0.001(2) 0.0024(15)
C36 0.044(2) 0.054(2) 0.055(2) 0.0060(15) 0.013(3) -0.015(3)
N34 0.047(2) 0.039(2) 0.047(2) 0.0025(12) 0.009(2) -0.004(2)
C37 0.030(2) 0.038(2) 0.036(2) 0.0007(13) 0.004(2) -0.002(2)
C38 0.042(3) 0.036(2) 0.046(3) 0.001(2) -0.001(3) 0.004(2)
Cl1 0.0321(5) 0.0338(5) 0.0318(6) 0.0009(3) -0.0021(5) -0.0033(5)
O11 0.056(2) 0.068(2) 0.048(2) 0.003(2) 0.016(2) 0.003(2)
O12 0.053(2) 0.127(4) 0.035(2) -0.012(2) -0.015(2) -0.021(2)
O13 0.042(2) 0.065(2) 0.044(2) 0.0223(12) -0.001(2) -0.0071(15)
O14 0.083(2) 0.035(2) 0.122(3) -0.0047(14) 0.013(2) -0.008(2)
Cl2 0.0361(3) 0.0375(3) 0.0392(3) 0.0008(3) -0.0008(7) 0.0026(5)
O21 0.060(2) 0.132(3) 0.045(2) 0.004(2) 0.017(2) -0.013(2)
O22 0.0339(11) 0.099(2) 0.0633(15) -0.0083(12) 0.003(2) 0.002(3)
O23 0.128(3) 0.0346(14) 0.144(3) 0.0026(15) -0.028(4) 0.009(3)
O24 0.056(2) 0.084(2) 0.055(2) 0.009(2) -0.012(2) 0.025(2)
Cl3 0.0379(6) 0.0341(5) 0.0330(6) 0.0024(4) -0.0007(5) 0.0005(5)
O31 0.032(2) 0.206(5) 0.057(2) -0.013(2) 0.002(2) 0.012(3)
O32 0.071(2) 0.067(2) 0.033(2) 0.011(2) 0.014(2) -0.006(2)
O33 0.258(6) 0.030(2) 0.102(3) -0.014(3) 0.050(4) -0.008(2)
O34 0.059(2) 0.124(4) 0.046(2) 0.023(2) -0.009(2) 0.016(2)

loop_
_atom_site_label
_atom_site_fract_x
_atom_site_fract_y
_atom_site_fract_z
_atom_site_U_iso_or_equiv
_atom_site_thermal_displace_type
_atom_site_calc_flag
_atom_site_refinement_flags
_atom_site_occupancy
_atom_site_disorder_group
_atom_site_type_symbol
Li1 0.2100(2) 0.6979(5) 0.5020(5) 0.0365(11) Uani d . 1 . Li
N11 0.20997(10) 0.4586(3) 0.5021(2) 0.0394(6) Uani d . 1 . N
C11 0.21038(11) 0.3244(3) 0.5014(3) 0.0319(6) Uani d . 1 . C
C12 0.21029(13) 0.1512(3) 0.5006(3) 0.0385(6) Uani d . 1 . C
H12A 0.2294(11) 0.1133(3) 0.4617(8) 0.058 Uiso calc R 1 . H
H12B 0.17198(13) 0.1126(3) 0.5004(15) 0.058 Uiso calc R 1 . H
H12C 0.2294(11) 0.1114(3) 0.5393(8) 0.058 Uiso calc R 1 . H
N12 0.13085(9) 0.7744(3) 0.5005(3) 0.0424(5) Uani d . 1 . N
C13 0.08438(12) 0.7907(3) 0.4968(3) 0.0352(6) Uani d . 1 . C
C14 0.02487(12) 0.8110(4) 0.4931(3) 0.0475(9) Uani d . 1 . C
H14A 0.0137(2) 0.9007(18) 0.5204(9) 0.071 Uiso calc R 1 . H
H14B 0.00652(12) 0.7143(11) 0.5084(11) 0.071 Uiso calc R 1 . H
H14C 0.0141(2) 0.832(3) 0.4481(3) 0.071 Uiso calc R 1 . H
N13 0.2496(2) 0.7791(4) 0.5800(2) 0.0428(9) Uani d . 1 . N
C15 0.2722(2) 0.8006(5) 0.6287(2) 0.0331(9) Uani d . 1 . C
C16 0.3014(2) 0.8266(6) 0.6887(2) 0.0414(10) Uani d . 1 . C
H16A 0.2780(4) 0.888(3) 0.7184(5) 0.062 Uiso calc R 1 . H
H16B 0.3356(5) 0.885(3) 0.6800(2) 0.062 Uiso calc R 1 . H
H16C 0.3105(9) 0.7242(6) 0.7085(6) 0.062 Uiso calc R 1 . H
N14 0.2483(2) 0.7755(4) 0.4206(2) 0.0471(10) Uani d . 1 . N
C17 0.2701(2) 0.7930(5) 0.3738(2) 0.0344(9) Uani d . 1 . C
C18 0.2983(2) 0.8149(7) 0.3121(2) 0.0474(12) Uani d . 1 . C
H18A 0.2789(6) 0.755(2) 0.2783(3) 0.071 Uiso calc R 1 . H
H18B 0.3365(4) 0.777(3) 0.3157(4) 0.071 Uiso calc R 1 . H
H18C 0.2984(9) 0.9278(8) 0.3008(6) 0.071 Uiso calc R 1 . H
Li2 -0.0396(2) 0.7032(8) 0.3236(3) 0.0361(13) Uani d . 1 . Li
N21 0.04002(12) 0.6232(3) 0.3320(2) 0.0427(7) Uani d . 1 . N
C21 0.08182(14) 0.5657(4) 0.3400(2) 0.0349(7) Uani d . 1 . C
C22 0.1363(2) 0.4914(5) 0.3504(2) 0.0477(12) Uani d . 1 . C
H22A 0.1417(5) 0.407(2) 0.3185(8) 0.072 Uiso calc R 1 . H
H22B 0.1379(4) 0.447(3) 0.3942(5) 0.072 Uiso calc R 1 . H
H22C 0.1654(2) 0.5713(8) 0.3452(12) 0.072 Uiso calc R 1 . H
N22 -0.04030(12) 0.9411(3) 0.3279(2) 0.0445(7) Uani d . 1 . N
C23 -0.04088(13) 1.0747(4) 0.3309(2) 0.0352(7) Uani d . 1 . C
C24 -0.0418(2) 1.2484(4) 0.3342(3) 0.0409(12) Uani d . 1 . C
H24A -0.0102(6) 1.2913(4) 0.3099(10) 0.061 Uiso calc R 1 . H
H24B -0.0392(10) 1.2821(4) 0.3796(3) 0.061 Uiso calc R 1 . H
H24C -0.0764(5) 1.2879(4) 0.3154(11) 0.061 Uiso calc R 1 . H
N23 -0.08084(12) 0.6211(3) 0.40326(14) 0.0373(7) Uani d . 1 . N
C25 -0.09938(14) 0.5611(4) 0.4478(2) 0.0331(7) Uani d . 1 . C
C26 -0.12257(14) 0.4862(4) 0.5050(3) 0.0475(9) Uani d . 1 . C
H26A -0.1077(8) 0.5374(19) 0.5440(3) 0.071 Uiso calc R 1 . H
H26B -0.1127(8) 0.3734(7) 0.5052(7) 0.071 Uiso calc R 1 . H
H26C -0.1630(2) 0.497(3) 0.5044(6) 0.071 Uiso calc R 1 . H
N24 -0.07598(12) 0.6178(3) 0.24212(14) 0.0377(7) Uani d . 1 . N
C27 -0.10126(14) 0.5663(4) 0.2012(2) 0.0339(7) Uani d . 1 . C
C28 -0.1343(2) 0.5017(6) 0.1477(2) 0.0441(11) Uani d . 1 . C
H28A -0.1097(2) 0.470(3) 0.1122(5) 0.066 Uiso calc R 1 . H
H28B -0.1602(7) 0.5828(11) 0.1322(8) 0.066 Uiso calc R 1 . H
H28C -0.1552(8) 0.4091(18) 0.1630(4) 0.066 Uiso calc R 1 . H
Li3 0.0434(2) 0.2204(7) 0.1667(3) 0.0357(14) Uani d . 1 . Li
N31 -0.03583(11) 0.1392(3) 0.1639(2) 0.0396(6) Uani d . 1 . N
C31 -0.07804(13) 0.0813(3) 0.1658(2) 0.0311(7) Uani d . 1 . C
C32 -0.1324(2) 0.0069(5) 0.1686(3) 0.0424(10) Uani d . 1 . C
H32A -0.1305(3) -0.0989(12) 0.1490(10) 0.064 Uiso calc R 1 . H
H32B -0.1592(3) 0.0720(15) 0.1448(10) 0.064 Uiso calc R 1 . H
H32C -0.1442(4) -0.003(3) 0.2140(3) 0.064 Uiso calc R 1 . H
N32 0.07979(12) 0.1327(4) 0.2485(2) 0.0421(7) Uani d . 1 . N
C33 0.10462(14) 0.0683(4) 0.2873(2) 0.0338(7) Uani d . 1 . C
C34 0.1370(2) -0.0129(5) 0.3352(3) 0.0508(11) Uani d . 1 . C
H34A 0.1187(6) -0.005(3) 0.3775(4) 0.076 Uiso calc R 1 . H
H34B 0.1739(4) 0.035(2) 0.3377(9) 0.076 Uiso calc R 1 . H
H34C 0.1405(9) -0.1250(8) 0.3232(7) 0.076 Uiso calc R 1 . H
N33 0.08872(12) 0.1366(3) 0.0902(2) 0.0394(7) Uani d . 1 . N
C35 0.11147(14) 0.0758(4) 0.0491(2) 0.0337(7) Uani d . 1 . C
C36 0.13921(14) -0.0020(4) -0.0047(3) 0.0510(9) Uani d . 1 . C
H36A 0.1671(7) -0.076(2) 0.0121(3) 0.077 Uiso calc R 1 . H
H36B 0.1573(9) 0.0779(5) -0.0320(7) 0.077 Uiso calc R 1 . H
H36C 0.1119(2) -0.061(2) -0.0306(8) 0.077 Uiso calc R 1 . H
N34 0.04665(12) 0.4592(3) 0.1646(2) 0.0445(7) Uani d . 1 . N
C37 0.04510(12) 0.5944(4) 0.1641(2) 0.0346(7) Uani d . 1 . C
C38 0.0426(2) 0.7663(4) 0.1640(3) 0.0414(11) Uani d . 1 . C
H38A 0.0765(5) 0.8092(4) 0.1446(10) 0.062 Uiso calc R 1 . H
H38B 0.0391(10) 0.8048(4) 0.2087(3) 0.062 Uiso calc R 1 . H
H38C 0.0104(6) 0.8012(4) 0.1387(10) 0.062 Uiso calc R 1 . H
Cl1 0.20521(4) 0.77355(11) 0.16519(4) 0.0326(2) Uani d . 1 . Cl
O11 0.1766(2) 0.7194(4) 0.2215(2) 0.0572(9) Uani d . 1 . O
O12 0.1748(2) 0.7258(5) 0.1082(2) 0.0716(13) Uani d . 1 . O
O13 0.25900(11) 0.7008(4) 0.1622(2) 0.0506(7) Uani d . 1 . O
O14 0.21142(14) 0.9404(4) 0.1678(2) 0.0799(11) Uani d . 1 . O
Cl2 0.04240(3) 0.26373(8) 0.49969(9) 0.0376(2) Uani d . 1 . Cl
O21 0.0688(2) 0.2051(5) 0.4429(2) 0.0791(12) Uani d . 1 . O
O22 -0.01395(8) 0.2121(3) 0.4994(2) 0.0653(6) Uani d . 1 . O
O23 0.04503(14) 0.4299(3) 0.5007(3) 0.1023(11) Uani d . 1 . O
O24 0.0698(2) 0.1993(5) 0.5554(2) 0.0652(10) Uani d . 1 . O
Cl3 0.29714(4) 0.27789(12) 0.33553(4) 0.0350(2) Uani d . 1 . Cl
O31 0.24082(14) 0.2363(6) 0.3401(2) 0.098(2) Uani d . 1 . O
O32 0.3201(2) 0.2155(4) 0.2764(2) 0.0573(9) Uani d . 1 . O
O33 0.3034(2) 0.4410(4) 0.3338(3) 0.130(2) Uani d . 1 . O
O34 0.3249(2) 0.2154(6) 0.3894(2) 0.0762(13) Uani d . 1 . O

loop_
_atom_type_symbol
_atom_type_description
_atom_type_scat_dispersion_real
_atom_type_scat_dispersion_imag
_atom_type_scat_source
C C 0.0033 0.0016 'International Tables Vol C Tables 4.2.6.8 and 6.1.1.4'
H H 0.0000 0.0000 'International Tables Vol C Tables 4.2.6.8 and 6.1.1.4'
Li Li -0.0003 0.0001 'International Tables Vol C Tables 4.2.6.8 and 6.1.1.4'
N N 0.0061 0.0033 'International Tables Vol C Tables 4.2.6.8 and 6.1.1.4'
O O 0.0106 0.0060 'International Tables Vol C Tables 4.2.6.8 and 6.1.1.4'
Cl Cl 0.1484 0.1585 'International Tables Vol C Tables 4.2.6.8 and 6.1.1.4'

loop_
_geom_angle_atom_site_label_1
_geom_angle_atom_site_label_2
_geom_angle_atom_site_label_3
_geom_angle
N13 Li1 N11 110.1(4)
N13 Li1 N12 110.8(4)
N11 Li1 N12 108.6(2)
N13 Li1 N14 109.8(2)
N11 Li1 N14 109.0(4)
N12 Li1 N14 108.4(4)
C11 N11 Li1 178.9(5)
N11 C11 C12 179.4(3)
C13 N12 Li1 167.9(3)
N12 C13 C14 179.0(6)
C15 N13 Li1 168.7(4)
N13 C15 C16 178.8(4)
C17 N14 Li1 168.7(4)
N14 C17 C18 179.5(5)
N22 Li2 N24 112.8(3)
N22 Li2 N23 107.4(3)
N24 Li2 N23 109.6(3)
N22 Li2 N21 109.5(3)
N24 Li2 N21 111.1(3)
N23 Li2 N21 106.2(3)
C21 N21 Li2 172.8(3)
N21 C21 C22 179.8(4)
C23 N22 Li2 179.4(4)
N22 C23 C24 179.5(5)
C25 N23 Li2 171.9(3)
N23 C25 C26 179.3(3)
C27 N24 Li2 172.1(3)
N24 C27 C28 179.2(4)
N34 Li3 N31 111.9(3)
N34 Li3 N32 111.3(3)
N31 Li3 N32 107.8(3)
N34 Li3 N33 107.9(3)
N31 Li3 N33 111.5(3)
N32 Li3 N33 106.3(3)
C31 N31 Li3 173.1(3)
N31 C31 C32 179.7(3)
C33 N32 Li3 168.9(3)
N32 C33 C34 178.6(4)
C35 N33 Li3 173.1(3)
N33 C35 C36 178.4(4)
C37 N34 Li3 175.8(3)
N34 C37 C38 179.3(4)
O14 Cl1 O11 109.8(3)
O14 Cl1 O13 109.3(2)
O11 Cl1 O13 109.6(2)
O14 Cl1 O12 111.2(3)
O11 Cl1 O12 109.1(2)
O13 Cl1 O12 107.8(2)
O23 Cl2 O21 109.9(3)
O23 Cl2 O22 110.4(2)
O21 Cl2 O22 108.5(3)
O23 Cl2 O24 110.2(3)
O21 Cl2 O24 108.7(2)
O22 Cl2 O24 109.1(3)
O33 Cl3 O34 110.0(3)
O33 Cl3 O31 110.8(3)
O34 Cl3 O31 108.4(3)
O33 Cl3 O32 107.4(3)
O34 Cl3 O32 110.5(2)
O31 Cl3 O32 109.7(3)

loop_
_geom_bond_atom_site_label_1
_geom_bond_atom_site_label_2
_geom_bond_site_symmetry_2
_geom_bond_distance
_geom_bond_publ_flag
Li1 N13 . 1.991(10) ?
Li1 N11 . 2.017(5) ?
Li1 N12 . 2.017(5) ?
Li1 N14 . 2.022(9) ?
N11 C11 . 1.132(3) ?
C11 C12 . 1.460(3) ?
N12 C13 . 1.132(3) ?
C13 C14 . 1.448(4) ?
N13 C15 . 1.157(6) ?
C15 C16 . 1.439(6) ?
N14 C17 . 1.109(5) ?
C17 C18 . 1.453(6) ?
Li2 N22 . 2.007(7) ?
Li2 N24 . 2.027(7) ?
Li2 N23 . 2.040(7) ?
Li2 N21 . 2.044(7) ?
N21 C21 . 1.131(4) ?
C21 C22 . 1.471(5) ?
N22 C23 . 1.128(4) ?
C23 C24 . 1.466(4) ?
N23 C25 . 1.140(4) ?
C25 C26 . 1.448(6) ?
N24 C27 . 1.128(4) ?
C27 C28 . 1.465(5) ?
Li3 N34 . 2.015(7) ?
Li3 N31 . 2.030(6) ?
Li3 N32 . 2.040(8) ?
Li3 N33 . 2.044(7) ?
N31 C31 . 1.130(4) ?
C31 C32 . 1.455(5) ?
N32 C33 . 1.138(4) ?
C33 C34 . 1.432(6) ?
N33 C35 . 1.133(4) ?
C35 C36 . 1.451(6) ?
N34 C37 . 1.140(4) ?
C37 C38 . 1.451(5) ?
Cl1 O14 . 1.415(3) ?
Cl1 O11 . 1.425(4) ?
Cl1 O13 . 1.437(3) ?
Cl1 O12 . 1.442(3) ?
Cl2 O23 . 1.402(3) ?
Cl2 O21 . 1.421(4) ?
Cl2 O22 . 1.428(2) ?
Cl2 O24 . 1.432(4) ?
Cl3 O33 . 1.383(4) ?
Cl3 O34 . 1.400(4) ?
Cl3 O31 . 1.407(3) ?
Cl3 O32 . 1.438(3) ?
